data_9004403
loop_
_publ_author_name
'Grice, J. D.'
'Groat, L. A.'
'Roberts, A. C.'

_publ_section_title
;
 Jensenite, a cupric tellurate framework structure with two coordinations of
 copper
;
_journal_name_full 'The Canadian Mineralogist'
_journal_page_first 55
_journal_page_last 59
_journal_volume 34
_journal_year 1996
_chemical_formula_sum 'Cu3 H4 O8 Te'
_chemical_name_mineral Jensenite
_space_group_IT_number 14
_symmetry_space_group_name_Hall '-P 2yn'
_symmetry_space_group_name_H-M 'P 1 21/n 1'
_cell_angle_alpha 90
_cell_angle_beta 102.38
_cell_angle_gamma 90
_cell_formula_units_Z 4
_cell_length_a 9.224
_cell_length_b 9.180
_cell_length_c 7.600
_cell_volume 628.576
_database_code_amcsd 0005477
_exptl_crystal_density_diffrn 4.728
_cod_original_formula_sum 'Cu3 Te O8 H4'
_cod_database_code 9004403

loop_
_space_group_symop_operation_xyz
x,y,z
1/2+x,1/2-y,1/2+z
1/2-x,1/2+y,1/2-z
-x,-y,-z

loop_
_atom_site_aniso_label
_atom_site_aniso_U_11
_atom_site_aniso_U_22
_atom_site_aniso_U_33
_atom_site_aniso_U_12
_atom_site_aniso_U_13
_atom_site_aniso_U_23
Cu1 0.01130 0.01910 0.00850 0.00080 0.00270 -0.00160
Cu2 0.00770 0.00440 0.01140 0.00000 -0.00100 0.00000
Cu3 0.00840 0.00450 0.00850 -0.00100 -0.00240 0.00030
Te 0.00630 0.00560 0.00550 -0.00030 -0.00050 0.00000
O1 0.00300 0.01100 0.00470 -0.00100 -0.00300 0.00000
O2 0.00800 0.01000 0.00700 -0.00200 0.00000 0.00200
O3 0.00300 0.00300 0.00500 0.00000 0.00000 0.00400
O4 0.00900 0.01000 0.01000 -0.00100 0.00000 0.00300
O5 0.00900 0.01900 0.00800 0.00800 -0.00200 0.00300
O6 0.00600 0.01000 0.01200 -0.00300 0.00000 0.00000
Wat7 0.01700 0.01200 0.01100 0.00200 0.00000 0.00300
Wat8 0.01600 0.02600 0.00900 -0.00100 0.00000 0.00400

loop_
_atom_site_label
_atom_site_fract_x
_atom_site_fract_y
_atom_site_fract_z
_atom_site_type_symbol
_atom_site_attached_hydrogens
Cu1 0.12090 0.89690 0.13470 Cu 0
Cu2 0.11740 0.92290 0.64320 Cu 0
Cu3 0.12000 0.58440 0.62780 Cu 0
Te -0.13570 0.75640 0.38690 Te 0
O1 0.24100 0.25700 0.86400 O 0
O2 0.54200 0.28200 0.86800 O 0
O3 0.23400 0.57200 0.88100 O 0
O4 0.50300 0.60300 0.82300 O 0
O5 0.00000 0.59600 0.36700 O 0
O6 0.72900 0.61700 0.44300 O 0
Wat7 0.43800 0.65500 0.45700 O 2
Wat8 0.80000 0.53800 0.80600 O 2

loop_
_cod_changelog_entry_id
_cod_changelog_entry_author
_cod_changelog_entry_date
_cod_changelog_entry_text
1
;cod-tools version 3.8.0
Id: cif_guess_AMCSD_atom_types 9574 2023-05-10 09:00:05Z saulius
;
2023-05-10T18:49:01+03:00
;Derived atom types and hydrogen counts
from atom names that follow the AMCSD naming convention
(Wat == water, O-H == hydroxyl).
;

loop_
_cod_related_entry_id
_cod_related_entry_database
_cod_related_entry_code
1 AMCSD 0005477
